data_4026113
loop_
_publ_author_name
'S. Fern Lim'
'Benjamin L. Harris'
'Paul Blanc'
'Jonathan M. White'

_publ_section_title
;
 Orbital Interactions in Selenomethyl-Substituted Pyridinium Ions and
 Carbenium Ions with Higher Electron Demand
;
_journal_name_full 'Journal of Organic Chemistry'
_journal_page_first 1673
_journal_page_last 1682
_journal_paper_doi 10.1021/jo102307v
_journal_volume 76
_journal_year 2011
_chemical_formula_sum 'C18 H25 N O3 S Se'
_chemical_formula_weight 414.41
_chemical_name_systematic
;
 ?
;
_space_group_IT_number 14
_symmetry_cell_setting monoclinic
_symmetry_space_group_name_Hall '-P 2yn'
_symmetry_space_group_name_H-M 'P 1 21/n 1'
_atom_sites_solution_hydrogens geom
_atom_sites_solution_primary direct
_atom_sites_solution_secondary difmap
_audit_creation_method SHELXL-97
_cell_angle_alpha 90.00
_cell_angle_beta 93.464(4)
_cell_angle_gamma 90.00
_cell_formula_units_Z 4
_cell_length_a 6.5091(16)
_cell_length_b 33.521(8)
_cell_length_c 8.747(2)
_cell_measurement_reflns_used 4058
_cell_measurement_temperature 130(2)
_cell_measurement_theta_max 27.23
_cell_measurement_theta_min 2.41
_cell_volume 1905.0(8)
_computing_cell_refinement 'Bruker SMART'
_computing_data_collection 'Bruker SMART'
_computing_data_reduction 'Bruker SAINT'
_computing_molecular_graphics 'Bruker SHELXTL'
_computing_publication_material 'Bruker SHELXTL'
_computing_structure_refinement 'Bruker SHELXTL'
_computing_structure_solution 'Bruker SHELXTL'
_diffrn_ambient_temperature 130(2)
_diffrn_measured_fraction_theta_full 0.986
_diffrn_measured_fraction_theta_max 0.986
_diffrn_measurement_device_type 'CCD area detector'
_diffrn_measurement_method 'phi and omega scans'
_diffrn_radiation_monochromator graphite
_diffrn_radiation_source 'fine-focus sealed tube'
_diffrn_radiation_type MoK\a
_diffrn_radiation_wavelength 0.71073
_diffrn_reflns_av_R_equivalents 0.0372
_diffrn_reflns_av_sigmaI/netI 0.0478
_diffrn_reflns_limit_h_max 8
_diffrn_reflns_limit_h_min -7
_diffrn_reflns_limit_k_max 43
_diffrn_reflns_limit_k_min -37
_diffrn_reflns_limit_l_max 11
_diffrn_reflns_limit_l_min -11
_diffrn_reflns_number 11914
_diffrn_reflns_theta_full 27.56
_diffrn_reflns_theta_max 27.56
_diffrn_reflns_theta_min 2.41
_exptl_absorpt_coefficient_mu 2.096
_exptl_absorpt_correction_T_max 1.00
_exptl_absorpt_correction_T_min 0.73
_exptl_absorpt_correction_type multi-scan
_exptl_absorpt_process_details SADABS
_exptl_crystal_colour colourless
_exptl_crystal_density_diffrn 1.445
_exptl_crystal_description plate
_exptl_crystal_F_000 856
_exptl_crystal_size_max 0.50
_exptl_crystal_size_mid 0.40
_exptl_crystal_size_min 0.03
_refine_diff_density_max 0.864
_refine_diff_density_min -0.414
_refine_diff_density_rms 0.086
_refine_ls_extinction_method none
_refine_ls_goodness_of_fit_ref 1.006
_refine_ls_hydrogen_treatment constr
_refine_ls_matrix_type full
_refine_ls_number_parameters 217
_refine_ls_number_reflns 4354
_refine_ls_number_restraints 0
_refine_ls_restrained_S_all 1.006
_refine_ls_R_factor_all 0.0495
_refine_ls_R_factor_gt 0.0407
_refine_ls_shift/su_max 0.001
_refine_ls_shift/su_mean 0.000
_refine_ls_structure_factor_coef Fsqd
_refine_ls_weighting_details 'calc w=1/[\s^2^(Fo^2^)+(0.0480P)^2^+1.7742P] where P=(Fo^2^+2Fc^2^)/3'
_refine_ls_weighting_scheme calc
_refine_ls_wR_factor_gt 0.0978
_refine_ls_wR_factor_ref 0.1023
_reflns_number_gt 3703
_reflns_number_total 4354
_reflns_threshold_expression >2sigma(I)
_cod_data_source_file jo102307v_si_002.cif
_cod_data_source_block jmwsf13
_cod_original_sg_symbol_H-M 'P 1 21/n 1 '
_cod_database_code 4026113

loop_
_symmetry_equiv_pos_as_xyz
'x, y, z'
'-x+1/2, y+1/2, -z+1/2'
'-x, -y, -z'
'x-1/2, -y-1/2, z-1/2'

loop_
_atom_site_label
_atom_site_type_symbol
_atom_site_fract_x
_atom_site_fract_y
_atom_site_fract_z
_atom_site_U_iso_or_equiv
_atom_site_adp_type
_atom_site_occupancy
_atom_site_symmetry_multiplicity
_atom_site_calc_flag
_atom_site_refinement_flags
C9 C 0.6991(5) 0.08616(11) 0.7814(4) 0.0431(8) Uani 1 1 d .
H9C H 0.7331 0.0819 0.6774 0.065 Uiso 1 1 calc R
H9B H 0.7991 0.0731 0.8494 0.065 Uiso 1 1 calc R
H9A H 0.6991 0.1143 0.8027 0.065 Uiso 1 1 calc R
C10 C 0.4782(6) 0.02512(9) 0.7611(4) 0.0415(8) Uani 1 1 d .
H10B H 0.5183 0.0219 0.6580 0.062 Uiso 1 1 calc R
H10C H 0.3401 0.0156 0.7683 0.062 Uiso 1 1 calc R
H10A H 0.5698 0.0102 0.8296 0.062 Uiso 1 1 calc R
C8 C 0.4278(6) 0.07520(10) 0.9669(4) 0.0457(8) Uani 1 1 d .
H81 H 0.2938 0.0640 0.9780 0.068 Uiso 1 1 calc R
H8B H 0.4250 0.1032 0.9894 0.068 Uiso 1 1 calc R
H8C H 0.5261 0.0622 1.0364 0.068 Uiso 1 1 calc R
Se1 Se 0.27786(4) 0.094069(8) 0.66102(3) 0.02559(10) Uani 1 1 d .
S1 S -0.44870(9) 0.188634(19) 0.20801(7) 0.02021(15) Uani 1 1 d .
N1 N -0.2145(3) 0.21662(6) 0.6905(2) 0.0200(4) Uani 1 1 d .
O3 O -0.5650(3) 0.19509(6) 0.3418(2) 0.0334(5) Uani 1 1 d .
C3 C 0.1463(4) 0.17414(7) 0.6912(3) 0.0202(5) Uani 1 1 d .
O2 O -0.3027(3) 0.22028(6) 0.1847(2) 0.0329(5) Uani 1 1 d .
C14 C -0.2641(5) 0.07885(9) 0.3451(3) 0.0313(6) Uani 1 1 d .
H14 H -0.3199 0.0573 0.3949 0.038 Uiso 1 1 calc R
O1 O -0.5771(4) 0.17977(7) 0.0725(2) 0.0419(6) Uani 1 1 d .
C12 C -0.2984(4) 0.14534(8) 0.2473(3) 0.0197(5) Uani 1 1 d .
C5 C -0.1262(4) 0.20971(8) 0.5584(3) 0.0227(5) Uani 1 1 d .
H5 H -0.1879 0.2194 0.4672 0.027 Uiso 1 1 calc R
C6 C 0.3405(4) 0.15095(8) 0.6933(3) 0.0234(5) Uani 1 1 d .
H6A H 0.4170 0.1545 0.7910 0.028 Uiso 1 1 calc R
H6B H 0.4248 0.1605 0.6132 0.028 Uiso 1 1 calc R
C17 C -0.1002(4) 0.14320(9) 0.1997(3) 0.0255(6) Uani 1 1 d .
H17 H -0.0433 0.1650 0.1520 0.031 Uiso 1 1 calc R
C13 C -0.3801(4) 0.11326(8) 0.3226(3) 0.0257(6) Uani 1 1 d .
H13 H -0.5118 0.1148 0.3579 0.031 Uiso 1 1 calc R
C1 C -0.1271(4) 0.20355(8) 0.8234(3) 0.0243(5) Uani 1 1 d .
H1 H -0.1885 0.2089 0.9144 0.029 Uiso 1 1 calc R
C16 C 0.0132(5) 0.10890(10) 0.2229(3) 0.0325(6) Uani 1 1 d .
H16 H 0.1461 0.1077 0.1897 0.039 Uiso 1 1 calc R
C11 C -0.4053(4) 0.24058(8) 0.6897(3) 0.0273(6) Uani 1 1 d .
H11A H -0.4503 0.2424 0.7920 0.041 Uiso 1 1 calc R
H11B H -0.5104 0.2280 0.6246 0.041 Uiso 1 1 calc R
H11C H -0.3790 0.2669 0.6519 0.041 Uiso 1 1 calc R
C4 C 0.0534(4) 0.18856(8) 0.5561(3) 0.0231(5) Uani 1 1 d .
H4 H 0.1129 0.1839 0.4637 0.028 Uiso 1 1 calc R
C7 C 0.4884(4) 0.06916(8) 0.8044(3) 0.0281(6) Uani 1 1 d .
C2 C 0.0519(4) 0.18233(8) 0.8260(3) 0.0245(6) Uani 1 1 d .
H2 H 0.1114 0.1733 0.9189 0.029 Uiso 1 1 calc R
C15 C -0.0670(5) 0.07592(9) 0.2949(3) 0.0318(6) Uani 1 1 d .
C18 C 0.0579(6) 0.03827(10) 0.3170(4) 0.0476(9) Uani 1 1 d .
H18A H 0.1893 0.0418 0.2745 0.071 Uiso 1 1 calc R
H18B H -0.0137 0.0165 0.2661 0.071 Uiso 1 1 calc R
H18C H 0.0776 0.0325 0.4243 0.071 Uiso 1 1 calc R

loop_
_atom_site_aniso_label
_atom_site_aniso_U_11
_atom_site_aniso_U_22
_atom_site_aniso_U_33
_atom_site_aniso_U_23
_atom_site_aniso_U_13
_atom_site_aniso_U_12
C9 0.0251(17) 0.046(2) 0.057(2) 0.0008(16) -0.0105(15) 0.0044(13)
C10 0.049(2) 0.0265(16) 0.0486(18) -0.0031(14) 0.0013(15) 0.0094(14)
C8 0.072(3) 0.0368(18) 0.0284(15) 0.0003(14) 0.0037(16) 0.0063(17)
Se1 0.02076(15) 0.02327(16) 0.03242(16) -0.00227(11) -0.00096(11) -0.00185(10)
S1 0.0172(3) 0.0234(3) 0.0199(3) 0.0004(2) 0.0005(2) 0.0015(2)
N1 0.0159(10) 0.0189(10) 0.0252(11) -0.0027(8) 0.0011(8) -0.0005(8)
O3 0.0306(11) 0.0371(12) 0.0341(11) 0.0045(9) 0.0156(9) 0.0121(9)
C3 0.0181(12) 0.0194(12) 0.0231(12) -0.0003(10) 0.0016(10) -0.0029(9)
O2 0.0261(11) 0.0252(10) 0.0479(12) 0.0063(9) 0.0071(9) -0.0003(8)
C14 0.0413(18) 0.0255(14) 0.0269(14) 0.0029(11) -0.0001(12) 0.0007(12)
O1 0.0453(13) 0.0383(12) 0.0391(12) -0.0074(10) -0.0227(10) 0.0137(10)
C12 0.0197(12) 0.0231(13) 0.0161(11) -0.0024(9) -0.0006(9) 0.0031(10)
C5 0.0224(13) 0.0252(13) 0.0200(12) -0.0001(10) -0.0031(10) -0.0031(10)
C6 0.0180(12) 0.0222(13) 0.0300(13) 0.0005(10) 0.0014(10) -0.0007(10)
C17 0.0216(13) 0.0310(15) 0.0244(13) -0.0014(11) 0.0045(10) 0.0007(11)
C13 0.0234(14) 0.0300(15) 0.0239(13) 0.0008(11) 0.0036(10) -0.0009(11)
C1 0.0214(13) 0.0316(14) 0.0202(12) -0.0011(11) 0.0024(10) -0.0005(11)
C16 0.0232(14) 0.0409(17) 0.0332(15) -0.0057(13) 0.0018(12) 0.0088(12)
C11 0.0156(12) 0.0237(14) 0.0424(16) -0.0030(12) 0.0004(11) 0.0028(10)
C4 0.0214(13) 0.0308(14) 0.0172(11) -0.0015(10) 0.0026(10) -0.0017(10)
C7 0.0306(15) 0.0235(14) 0.0299(14) 0.0003(11) 0.0000(11) 0.0062(11)
C2 0.0228(13) 0.0320(15) 0.0187(12) 0.0028(10) 0.0005(10) 0.0033(11)
C15 0.0356(16) 0.0312(15) 0.0276(14) -0.0092(12) -0.0080(12) 0.0114(13)
C18 0.052(2) 0.0399(19) 0.050(2) -0.0047(16) -0.0087(17) 0.0195(16)

loop_
_atom_type_symbol
_atom_type_description
_atom_type_scat_dispersion_real
_atom_type_scat_dispersion_imag
_atom_type_scat_source
C C 0.0033 0.0016 'International Tables Vol C Tables 4.2.6.8 and 6.1.1.4'
H H 0.0000 0.0000 'International Tables Vol C Tables 4.2.6.8 and 6.1.1.4'
N N 0.0061 0.0033 'International Tables Vol C Tables 4.2.6.8 and 6.1.1.4'
O O 0.0106 0.0060 'International Tables Vol C Tables 4.2.6.8 and 6.1.1.4'
S S 0.1246 0.1234 'International Tables Vol C Tables 4.2.6.8 and 6.1.1.4'
Se Se -0.0929 2.2259 'International Tables Vol C Tables 4.2.6.8 and 6.1.1.4'

loop_
_geom_angle_atom_site_label_1
_geom_angle_atom_site_label_2
_geom_angle_atom_site_label_3
_geom_angle
C6 Se1 C7 100.83(12)
O1 S1 O2 112.88(14)
O1 S1 O3 112.99(14)
O2 S1 O3 112.61(13)
O1 S1 C12 106.06(12)
O2 S1 C12 105.55(12)
O3 S1 C12 105.98(12)
C1 N1 C5 120.7(2)
C1 N1 C11 119.7(2)
C5 N1 C11 119.5(2)
C4 C3 C2 117.6(2)
C4 C3 C6 121.5(2)
C2 C3 C6 120.9(2)
C15 C14 C13 121.4(3)
C17 C12 C13 119.7(2)
C17 C12 S1 119.9(2)
C13 C12 S1 120.3(2)
N1 C5 C4 120.9(2)
C3 C6 Se1 109.70(18)
C16 C17 C12 120.2(3)
C12 C13 C14 119.5(3)
N1 C1 C2 120.3(2)
C17 C16 C15 121.3(3)
C5 C4 C3 119.9(2)
C9 C7 C8 111.5(3)
C9 C7 C10 111.0(3)
C8 C7 C10 110.7(3)
C9 C7 Se1 110.8(2)
C8 C7 Se1 109.2(2)
C10 C7 Se1 103.4(2)
C1 C2 C3 120.7(2)
C14 C15 C16 117.9(3)
C14 C15 C18 121.4(3)
C16 C15 C18 120.7(3)

loop_
_geom_bond_atom_site_label_1
_geom_bond_atom_site_label_2
_geom_bond_distance
C9 C7 1.510(4)
C10 C7 1.524(4)
C8 C7 1.511(4)
Se1 C6 1.967(3)
Se1 C7 1.985(3)
S1 O1 1.440(2)
S1 O2 1.447(2)
S1 O3 1.4478(19)
S1 C12 1.772(3)
N1 C1 1.337(3)
N1 C5 1.341(3)
N1 C11 1.478(3)
C3 C4 1.382(3)
C3 C2 1.389(3)
C3 C6 1.483(4)
C14 C15 1.385(4)
C14 C13 1.386(4)
C12 C17 1.381(4)
C12 C13 1.384(4)
C5 C4 1.369(4)
C17 C16 1.375(4)
C1 C2 1.364(4)
C16 C15 1.389(5)
C15 C18 1.507(4)

loop_
_cod_related_entry_id
_cod_related_entry_database
_cod_related_entry_code
1 ChemSpider 30659348
